data_4003902
loop_
_publ_author_name
'Restle, Tassilo M. F.'
'Sedlmeier, Christian'
'Kirchhain, Holger'
'Klein, Wilhelm'
'Raudaschl-Sieber, Gabriele'
'van W\"ullen, Leo'
'F\"assler, Thomas F.'

_publ_section_title
;
 Fast Lithium-Ion Conduction in Phosphide Li9GaP4
;
_journal_issue 8
_journal_name_full 'Chemistry of Materials'
_journal_page_first 2957
_journal_page_last 2966
_journal_paper_doi 10.1021/acs.chemmater.1c00504
_journal_volume 33
_journal_year 2021
_chemical_formula_moiety 'Ga P4, 8.8(Li)'
_chemical_formula_sum 'Ga Li8.8 P4'
_chemical_formula_weight 254.64
_chemical_name_systematic 'nonalithium gallium tetraphosphide'
_space_group_crystal_system cubic
_space_group_IT_number 218
_space_group_name_Hall 'P -4n 2 3'
_space_group_name_H-M_alt 'P -4 3 n'
_atom_sites_solution_primary direct
_atom_sites_solution_secondary difmap
_audit_creation_method SHELXL-2014/7
_cell_angle_alpha 90
_cell_angle_beta 90
_cell_angle_gamma 90
_cell_formula_units_Z 8
_cell_length_a 11.8656(6)
_cell_length_b 11.8656(6)
_cell_length_c 11.8656(6)
_cell_measurement_reflns_used 39702
_cell_measurement_temperature 120(2)
_cell_measurement_theta_max 52.11
_cell_measurement_theta_min 3.44
_cell_volume 1670.59(15)
_computing_cell_refinement 'STOE X-AREA 1.76'
_computing_data_collection 'STOE X-AREA 1.76'
_computing_data_reduction 'STOE X-AREA 1.76'
_computing_molecular_graphics 'DIAMOND 3.2k'
_computing_structure_refinement SHELXL-2014/7
_computing_structure_solution SHELXS-86
_diffrn_ambient_temperature 120(2)
_diffrn_detector Pilatus300K
_diffrn_detector_area_resol_mean 5.81
_diffrn_measured_fraction_theta_full 0.993
_diffrn_measured_fraction_theta_max 0.992
_diffrn_measurement_device_type 'STOE StadiVari'
_diffrn_measurement_method '\w scans'
_diffrn_radiation_collimation '0.6 mm diameter'
_diffrn_radiation_monochromator 'Graded multilayer mirror'
_diffrn_radiation_type MoK\a
_diffrn_radiation_wavelength 0.71073
_diffrn_reflns_av_R_equivalents 0.0466
_diffrn_reflns_av_unetI/netI 0.0222
_diffrn_reflns_Laue_measured_fraction_full 0.993
_diffrn_reflns_Laue_measured_fraction_max 0.992
_diffrn_reflns_limit_h_max 26
_diffrn_reflns_limit_h_min -22
_diffrn_reflns_limit_k_max 26
_diffrn_reflns_limit_k_min -23
_diffrn_reflns_limit_l_max 25
_diffrn_reflns_limit_l_min -20
_diffrn_reflns_number 50545
_diffrn_reflns_point_group_measured_fraction_full 0.996
_diffrn_reflns_point_group_measured_fraction_max 0.993
_diffrn_reflns_theta_full 25.242
_diffrn_reflns_theta_max 51.825
_diffrn_reflns_theta_min 3.434
_diffrn_source 'Genix 3D HF Mo'
_diffrn_source_current 1.000
_diffrn_source_power 0.050
_diffrn_source_voltage 50
_exptl_absorpt_coefficient_mu 3.956
_exptl_absorpt_correction_T_max 1
_exptl_absorpt_correction_T_min 0.623
_exptl_absorpt_correction_type empirical
_exptl_absorpt_process_details 'STOE X-AREA 1.76'
_exptl_crystal_colour dark-red
_exptl_crystal_density_diffrn 2.025
_exptl_crystal_description plate
_exptl_crystal_F_000 939
_exptl_crystal_size_max 0.2
_exptl_crystal_size_mid 0.11
_exptl_crystal_size_min 0.01
_refine_diff_density_max 0.725
_refine_diff_density_min -0.533
_refine_diff_density_rms 0.101
_refine_ls_abs_structure_details
;
 Refined as an inversion twin.
;
_refine_ls_abs_structure_Flack 0.318(12)
_refine_ls_extinction_method none
_refine_ls_goodness_of_fit_ref 1.134
_refine_ls_hydrogen_treatment undef
_refine_ls_matrix_type full
_refine_ls_number_parameters 65
_refine_ls_number_reflns 3145
_refine_ls_number_restraints 0
_refine_ls_restrained_S_all 1.134
_refine_ls_R_factor_all 0.0597
_refine_ls_R_factor_gt 0.0249
_refine_ls_shift/su_max 0.000
_refine_ls_shift/su_mean 0.000
_refine_ls_structure_factor_coef Fsqd
_refine_ls_weighting_details 'w=1/[\s^2^(Fo^2^)+(0.0181P)^2^+0.1373P] where P=(Fo^2^+2Fc^2^)/3'
_refine_ls_weighting_scheme calc
_refine_ls_wR_factor_gt 0.0404
_refine_ls_wR_factor_ref 0.0487
_reflns_Friedel_coverage 0.838
_reflns_Friedel_fraction_full 1.000
_reflns_Friedel_fraction_max 0.993
_reflns_number_gt 2037
_reflns_number_total 3145
_reflns_threshold_expression 'I > 2\s(I)'
_cod_data_source_file Li9GaP4_120K.cif
_cod_data_source_block TR-350-2_120K
_cod_depositor_comments 'Adding full bibliography for 4003902--4003907.cif.'
_cod_original_cell_volume 1670.6(3)
_cod_original_formula_sum 'Ga Li8.80 P4'
_cod_database_code 4003902
_shelx_shelxl_version_number 2014/7
_shelx_space_group_comment
;
The symmetry employed for this shelxl refinement is uniquely defined
by the following loop, which should always be used as a source of
symmetry information in preference to the above space-group names.
They are only intended as comments.
;

loop_
_space_group_symop_operation_xyz
'x, y, z'
'-x, -y, z'
'-x, y, -z'
'x, -y, -z'
'z, x, y'
'z, -x, -y'
'-z, -x, y'
'-z, x, -y'
'y, z, x'
'-y, z, -x'
'y, -z, -x'
'-y, -z, x'
'y+1/2, x+1/2, z+1/2'
'-y+1/2, -x+1/2, z+1/2'
'y+1/2, -x+1/2, -z+1/2'
'-y+1/2, x+1/2, -z+1/2'
'x+1/2, z+1/2, y+1/2'
'-x+1/2, z+1/2, -y+1/2'
'-x+1/2, -z+1/2, y+1/2'
'x+1/2, -z+1/2, -y+1/2'
'z+1/2, y+1/2, x+1/2'
'z+1/2, -y+1/2, -x+1/2'
'-z+1/2, y+1/2, -x+1/2'
'-z+1/2, -y+1/2, x+1/2'

loop_
_atom_site_label
_atom_site_type_symbol
_atom_site_fract_x
_atom_site_fract_y
_atom_site_fract_z
_atom_site_U_iso_or_equiv
_atom_site_adp_type
_atom_site_occupancy
_atom_site_site_symmetry_order
_atom_site_calc_flag
_atom_site_refinement_flags_posn
_atom_site_refinement_flags_adp
_atom_site_refinement_flags_occupancy
_atom_site_disorder_assembly
_atom_site_disorder_group
Ga1 Ga 0.0000 0.0000 0.0000 0.00665(14) Uani 1 12 d S T P . .
Ga2 Ga 0.5000 0.2500 0.0000 0.00544(6) Uani 1 4 d S T P . .
P1 P 0.11880(5) 0.11880(5) 0.11880(5) 0.0061(2) Uani 1 3 d S T P . .
P2 P 0.37611(3) 0.36761(3) 0.11735(4) 0.00666(9) Uani 1 1 d . . . . .
Li1 Li 0.5000 0.5000 0.0000 0.025(3) Uani 1 4 d S T P . .
Li2 Li 0.2500 0.5000 0.0000 0.012(3) Uani 0.73(3) 4 d S T P . .
Li3 Li 0.2484(7) 0.2484(7) 0.2484(7) 0.008(2) Uani 0.61(3) 3 d S T P . .
Li4 Li 0.2531(5) 0.0000 0.0000 0.0147(13) Uani 1 2 d S T P . .
Li5 Li 0.4961(7) 0.2618(5) 0.2534(4) 0.0320(17) Uani 1 1 d . . . . .
Li6A Li 0.3362(6) 0.5828(6) 0.0907(6) 0.0154(16) Uani 0.456(16) 1 d . . P . .
Li6B Li 0.3350(10) 0.1568(12) 0.1630(12) 0.015(3) Uani 0.235(13) 1 d . . P . .
Li7 Li 0.3420(17) 0.3420(17) 0.3420(17) 0.042(10) Uani 0.32(4) 3 d S T P . .

loop_
_atom_site_aniso_label
_atom_site_aniso_U_11
_atom_site_aniso_U_22
_atom_site_aniso_U_33
_atom_site_aniso_U_23
_atom_site_aniso_U_13
_atom_site_aniso_U_12
Ga1 0.00665(14) 0.00665(14) 0.00665(14) 0.000 0.000 0.000
Ga2 0.00578(8) 0.00474(14) 0.00578(8) 0.000 0.000 0.000
P1 0.0061(2) 0.0061(2) 0.0061(2) 0.00036(11) 0.00036(11) 0.00036(11)
P2 0.00606(19) 0.00651(13) 0.0074(2) -0.00145(13) 0.00076(12) 0.00002(15)
Li1 0.060(8) 0.003(3) 0.011(4) 0.000 0.000 0.000
Li2 0.004(5) 0.017(4) 0.017(4) 0.000 0.000 0.000
Li3 0.008(2) 0.008(2) 0.008(2) 0.0022(15) 0.0022(15) 0.0022(15)
Li4 0.012(3) 0.015(3) 0.017(3) -0.005(2) 0.000 0.000
Li5 0.043(4) 0.037(3) 0.016(3) -0.0064(19) -0.011(3) 0.011(3)
Li6A 0.015(3) 0.015(3) 0.016(3) 0.000(2) 0.004(2) 0.005(2)
Li6B 0.021(6) 0.011(6) 0.014(6) 0.001(4) 0.000(5) -0.007(4)
Li7 0.042(10) 0.042(10) 0.042(10) 0.020(9) 0.020(9) 0.020(9)

loop_
_atom_type_symbol
_atom_type_description
_atom_type_scat_dispersion_real
_atom_type_scat_dispersion_imag
_atom_type_scat_source
Li Li -0.0003 0.0001 'International Tables Vol C Tables 4.2.6.8 and 6.1.1.4'
Ga Ga 0.2307 1.6083 'International Tables Vol C Tables 4.2.6.8 and 6.1.1.4'
P P 0.1023 0.0942 'International Tables Vol C Tables 4.2.6.8 and 6.1.1.4'

loop_
_geom_angle_atom_site_label_1
_geom_angle_atom_site_label_2
_geom_angle_atom_site_label_3
_geom_angle
_geom_angle_site_symmetry_1
_geom_angle_site_symmetry_3
_geom_angle_publ_flag
P1 Ga1 P1 109.5 . 2 ?
P1 Ga1 P1 109.5 . 4 ?
P1 Ga1 P1 109.5 2 4 ?
P1 Ga1 P1 109.5 . 3 ?
P1 Ga1 P1 109.5 2 3 ?
P1 Ga1 P1 109.5 4 3 ?
P1 Ga1 Li4 54.7 . . ?
P1 Ga1 Li4 125.3 2 . ?
P1 Ga1 Li4 54.7 4 . ?
P1 Ga1 Li4 125.3 3 . ?
P1 Ga1 Li4 125.3 . 10 ?
P1 Ga1 Li4 125.3 2 10 ?
P1 Ga1 Li4 54.7 4 10 ?
P1 Ga1 Li4 54.7 3 10 ?
Li4 Ga1 Li4 90.0 . 10 ?
P1 Ga1 Li4 125.3 . 2 ?
P1 Ga1 Li4 54.7 2 2 ?
P1 Ga1 Li4 125.3 4 2 ?
P1 Ga1 Li4 54.7 3 2 ?
Li4 Ga1 Li4 180.0 . 2 ?
Li4 Ga1 Li4 90.0 10 2 ?
P1 Ga1 Li4 54.7 . 5 ?
P1 Ga1 Li4 125.3 2 5 ?
P1 Ga1 Li4 125.3 4 5 ?
P1 Ga1 Li4 54.7 3 5 ?
Li4 Ga1 Li4 90.0 . 5 ?
Li4 Ga1 Li4 90.0 10 5 ?
Li4 Ga1 Li4 90.0 2 5 ?
P1 Ga1 Li4 125.3 . 6 ?
P1 Ga1 Li4 54.7 2 6 ?
P1 Ga1 Li4 54.7 4 6 ?
P1 Ga1 Li4 125.3 3 6 ?
Li4 Ga1 Li4 90.0 . 6 ?
Li4 Ga1 Li4 90.0 10 6 ?
Li4 Ga1 Li4 90.0 2 6 ?
Li4 Ga1 Li4 180.0 5 6 ?
P1 Ga1 Li4 54.7 . 9 ?
P1 Ga1 Li4 54.7 2 9 ?
P1 Ga1 Li4 125.3 4 9 ?
P1 Ga1 Li4 125.3 3 9 ?
Li4 Ga1 Li4 90.0 . 9 ?
Li4 Ga1 Li4 180.0 10 9 ?
Li4 Ga1 Li4 90.0 2 9 ?
Li4 Ga1 Li4 90.0 5 9 ?
Li4 Ga1 Li4 90.0 6 9 ?
P1 Ga1 Li7 180.0(9) . 13_444 ?
P1 Ga1 Li7 70.5 2 13_444 ?
P1 Ga1 Li7 70.5 4 13_444 ?
P1 Ga1 Li7 70.5 3 13_444 ?
Li4 Ga1 Li7 125.3 . 13_444 ?
Li4 Ga1 Li7 54.7 10 13_444 ?
Li4 Ga1 Li7 54.7 2 13_444 ?
Li4 Ga1 Li7 125.3 5 13_444 ?
Li4 Ga1 Li7 54.7 6 13_444 ?
Li4 Ga1 Li7 125.3 9 13_444 ?
P1 Ga1 Li7 70.5 . 16_545 ?
P1 Ga1 Li7 70.5 2 16_545 ?
P1 Ga1 Li7 70.5 4 16_545 ?
P1 Ga1 Li7 180.0(9) 3 16_545 ?
Li4 Ga1 Li7 54.7 . 16_545 ?
Li4 Ga1 Li7 125.3 10 16_545 ?
Li4 Ga1 Li7 125.3 2 16_545 ?
Li4 Ga1 Li7 125.3 5 16_545 ?
Li4 Ga1 Li7 54.7 6 16_545 ?
Li4 Ga1 Li7 54.7 9 16_545 ?
Li7 Ga1 Li7 109.5 13_444 16_545 ?
P2 Ga2 P2 110.847(18) 24_554 22 ?
P2 Ga2 P2 108.788(9) 24_554 3_655 ?
P2 Ga2 P2 108.788(9) 22 3_655 ?
P2 Ga2 P2 108.787(9) 24_554 . ?
P2 Ga2 P2 108.787(9) 22 . ?
P2 Ga2 P2 110.848(18) 3_655 . ?
P2 Ga2 Li6B 78.7(2) 24_554 . ?
P2 Ga2 Li6B 76.9(3) 22 . ?
P2 Ga2 Li6B 167.3(3) 3_655 . ?
P2 Ga2 Li6B 56.5(3) . . ?
P2 Ga2 Li6B 167.3(3) 24_554 22 ?
P2 Ga2 Li6B 56.5(3) 22 22 ?
P2 Ga2 Li6B 76.9(3) 3_655 22 ?
P2 Ga2 Li6B 78.7(2) . 22 ?
Li6B Ga2 Li6B 97.99(18) . 22 ?
P2 Ga2 Li6B 56.5(3) 24_554 24_554 ?
P2 Ga2 Li6B 167.3(3) 22 24_554 ?
P2 Ga2 Li6B 78.7(2) 3_655 24_554 ?
P2 Ga2 Li6B 76.9(3) . 24_554 ?
Li6B Ga2 Li6B 97.99(18) . 24_554 ?
Li6B Ga2 Li6B 136.2(5) 22 24_554 ?
P2 Ga2 Li6B 76.9(3) 24_554 3_655 ?
P2 Ga2 Li6B 78.7(2) 22 3_655 ?
P2 Ga2 Li6B 56.5(3) 3_655 3_655 ?
P2 Ga2 Li6B 167.3(3) . 3_655 ?
Li6B Ga2 Li6B 136.2(5) . 3_655 ?
Li6B Ga2 Li6B 97.99(18) 22 3_655 ?
Li6B Ga2 Li6B 97.99(18) 24_554 3_655 ?
P2 Ga2 Li1 124.577(9) 24_554 . ?
P2 Ga2 Li1 124.577(9) 22 . ?
P2 Ga2 Li1 55.423(9) 3_655 . ?
P2 Ga2 Li1 55.425(9) . . ?
Li6B Ga2 Li1 111.9(3) . . ?
Li6B Ga2 Li1 68.1(3) 22 . ?
Li6B Ga2 Li1 68.1(3) 24_554 . ?
Li6B Ga2 Li1 111.9(3) 3_655 . ?
P2 Ga2 Li1 55.423(9) 24_554 21_544 ?
P2 Ga2 Li1 55.423(9) 22 21_544 ?
P2 Ga2 Li1 124.577(9) 3_655 21_544 ?
P2 Ga2 Li1 124.575(9) . 21_544 ?
Li6B Ga2 Li1 68.1(3) . 21_544 ?
Li6B Ga2 Li1 111.9(3) 22 21_544 ?
Li6B Ga2 Li1 111.9(3) 24_554 21_544 ?
Li6B Ga2 Li1 68.1(3) 3_655 21_544 ?
Li1 Ga2 Li1 180.0 . 21_544 ?
P2 Ga2 Li6A 164.47(14) 24_554 2_665 ?
P2 Ga2 Li6A 78.04(13) 22 2_665 ?
P2 Ga2 Li6A 55.71(14) 3_655 2_665 ?
P2 Ga2 Li6A 78.89(14) . 2_665 ?
Li6B Ga2 Li6A 116.3(3) . 2_665 ?
Li6B Ga2 Li6A 24.2(3) 22 2_665 ?
Li6B Ga2 Li6A 114.6(3) 24_554 2_665 ?
Li6B Ga2 Li6A 93.1(3) 3_655 2_665 ?
Li1 Ga2 Li6A 48.22(13) . 2_665 ?
Li1 Ga2 Li6A 131.78(13) 21_544 2_665 ?
P2 Ga2 Li6A 55.71(14) 24_554 21_544 ?
P2 Ga2 Li6A 78.89(14) 22 21_544 ?
P2 Ga2 Li6A 78.04(13) 3_655 21_544 ?
P2 Ga2 Li6A 164.47(14) . 21_544 ?
Li6B Ga2 Li6A 114.6(3) . 21_544 ?
Li6B Ga2 Li6A 116.3(3) 22 21_544 ?
Li6B Ga2 Li6A 93.1(3) 24_554 21_544 ?
Li6B Ga2 Li6A 24.2(3) 3_655 21_544 ?
Li1 Ga2 Li6A 131.78(13) . 21_544 ?
Li1 Ga2 Li6A 48.22(13) 21_544 21_544 ?
Li6A Ga2 Li6A 116.35(14) 2_665 21_544 ?
Ga1 P1 Li5 109.65(17) . 24_554 ?
Ga1 P1 Li5 109.65(18) . 20_455 ?
Li5 P1 Li5 109.29(18) 24_554 20_455 ?
Ga1 P1 Li5 109.65(17) . 16_545 ?
Li5 P1 Li5 109.29(18) 24_554 16_545 ?
Li5 P1 Li5 109.29(18) 20_455 16_545 ?
Ga1 P1 Li4 73.90(10) . . ?
Li5 P1 Li4 67.54(13) 24_554 . ?
Li5 P1 Li4 176.1(2) 20_455 . ?
Li5 P1 Li4 70.38(13) 16_545 . ?
Ga1 P1 Li4 73.90(10) . 5 ?
Li5 P1 Li4 70.38(13) 24_554 5 ?
Li5 P1 Li4 67.54(13) 20_455 5 ?
Li5 P1 Li4 176.1(2) 16_545 5 ?
Li4 P1 Li4 112.62(9) . 5 ?
Ga1 P1 Li4 73.90(10) . 9 ?
Li5 P1 Li4 176.1(2) 24_554 9 ?
Li5 P1 Li4 70.38(13) 20_455 9 ?
Li5 P1 Li4 67.54(13) 16_545 9 ?
Li4 P1 Li4 112.62(9) . 9 ?
Li4 P1 Li4 112.62(9) 5 9 ?
Ga1 P1 Li6B 140.3(3) . 9 ?
Li5 P1 Li6B 110.1(3) 24_554 9 ?
Li5 P1 Li6B 56.0(4) 20_455 9 ?
Li5 P1 Li6B 56.0(4) 16_545 9 ?
Li4 P1 Li6B 122.4(4) . 9 ?
Li4 P1 Li6B 120.3(4) 5 9 ?
Li4 P1 Li6B 66.4(3) 9 9 ?
Ga1 P1 Li6B 140.3(3) . 5 ?
Li5 P1 Li6B 56.0(4) 24_554 5 ?
Li5 P1 Li6B 56.0(4) 20_455 5 ?
Li5 P1 Li6B 110.1(3) 16_545 5 ?
Li4 P1 Li6B 120.3(4) . 5 ?
Li4 P1 Li6B 66.4(3) 5 5 ?
Li4 P1 Li6B 122.4(4) 9 5 ?
Li6B P1 Li6B 67.2(4) 9 5 ?
Ga1 P1 Li6B 140.3(3) . . ?
Li5 P1 Li6B 56.0(4) 24_554 . ?
Li5 P1 Li6B 110.1(3) 20_455 . ?
Li5 P1 Li6B 56.0(4) 16_545 . ?
Li4 P1 Li6B 66.4(3) . . ?
Li4 P1 Li6B 122.4(4) 5 . ?
Li4 P1 Li6B 120.3(4) 9 . ?
Li6B P1 Li6B 67.2(4) 9 . ?
Li6B P1 Li6B 67.2(4) 5 . ?
Ga1 P1 Li3 180.00(16) . . ?
Li5 P1 Li3 70.35(17) 24_554 . ?
Li5 P1 Li3 70.35(18) 20_455 . ?
Li5 P1 Li3 70.35(17) 16_545 . ?
Li4 P1 Li3 106.10(10) . . ?
Li4 P1 Li3 106.10(10) 5 . ?
Li4 P1 Li3 106.10(10) 9 . ?
Li6B P1 Li3 39.7(3) 9 . ?
Li6B P1 Li3 39.7(3) 5 . ?
Li6B P1 Li3 39.7(3) . . ?
Ga2 P2 Li5 74.90(15) . . ?
Ga2 P2 Li1 72.380(11) . . ?
Li5 P2 Li1 109.47(18) . . ?
Ga2 P2 Li2 112.764(19) . . ?
Li5 P2 Li2 171.33(14) . . ?
Li1 P2 Li2 70.486(12) . . ?
Ga2 P2 Li6A 72.39(16) . 4_565 ?
Li5 P2 Li6A 147.1(2) . 4_565 ?
Li1 P2 Li6A 56.34(15) . 4_565 ?
Li2 P2 Li6A 40.37(16) . 4_565 ?
Ga2 P2 Li3 112.32(15) . . ?
Li5 P2 Li3 70.7(3) . . ?
Li1 P2 Li3 174.9(3) . . ?
Li2 P2 Li3 108.51(14) . . ?
Li6A P2 Li3 126.3(3) 4_565 . ?
Ga2 P2 Li6A 126.71(17) . 19_554 ?
Li5 P2 Li6A 138.7(2) . 19_554 ?
Li1 P2 Li6A 110.70(16) . 19_554 ?
Li2 P2 Li6A 40.22(16) . 19_554 ?
Li6A P2 Li6A 68.2(3) 4_565 19_554 ?
Li3 P2 Li6A 68.4(2) . 19_554 ?
Ga2 P2 Li6B 126.8(3) . 5 ?
Li5 P2 Li6B 111.3(4) . 5 ?
Li1 P2 Li6B 138.3(3) . 5 ?
Li2 P2 Li6B 67.9(3) . 5 ?
Li6A P2 Li6B 91.6(3) 4_565 5 ?
Li3 P2 Li6B 40.7(3) . 5 ?
Li6A P2 Li6B 27.7(3) 19_554 5 ?
Ga2 P2 Li6B 71.6(3) . . ?
Li5 P2 Li6B 59.2(3) . . ?
Li1 P2 Li6B 144.0(3) . . ?
Li2 P2 Li6B 126.0(3) . . ?
Li6A P2 Li6B 112.5(3) 4_565 . ?
Li3 P2 Li6B 40.7(3) . . ?
Li6A P2 Li6B 91.9(3) 19_554 . ?
Li6B P2 Li6B 68.7(6) 5 . ?
Ga2 P2 Li5 72.87(10) . 24_554 ?
Li5 P2 Li5 113.44(8) . 24_554 ?
Li1 P2 Li5 113.54(16) . 24_554 ?
Li2 P2 Li5 73.65(14) . 24_554 ?
Li6A P2 Li5 59.9(2) 4_565 24_554 ?
Li3 P2 Li5 70.4(5) . 24_554 ?
Li6A P2 Li5 56.9(2) 19_554 24_554 ?
Li6B P2 Li5 55.8(3) 5 24_554 ?
Li6B P2 Li5 55.8(3) . 24_554 ?
Ga2 P2 Li6A 126.41(16) . . ?
Li5 P2 Li6A 132.3(2) . . ?
Li1 P2 Li6A 55.93(16) . . ?
Li2 P2 Li6A 40.09(16) . . ?
Li6A P2 Li6A 68.2(3) 4_565 . ?
Li3 P2 Li6A 119.97(18) . . ?
Li6A P2 Li6A 67.7(3) 19_554 . ?
Li6B P2 Li6A 89.5(3) 5 . ?
Li6B P2 Li6A 158.2(3) . . ?
Li5 P2 Li6A 113.7(2) 24_554 . ?
Ga2 P2 Li4 109.51(5) . 22 ?
Li5 P2 Li4 66.73(17) . 22 ?
Li1 P2 Li4 68.46(11) . 22 ?
Li2 P2 Li4 105.95(5) . 22 ?
Li6A P2 Li4 121.49(18) 4_565 22 ?
Li3 P2 Li4 107.5(3) . 22 ?
Li6A P2 Li4 121.16(17) 19_554 22 ?
Li6B P2 Li4 121.6(3) 5 22 ?
Li6B P2 Li4 123.6(3) . 22 ?
Li5 P2 Li4 177.42(16) 24_554 22 ?
Li6A P2 Li4 65.86(17) . 22 ?
Li6A Li1 Li6A 73.7(3) 4_565 . ?
Li6A Li1 Li6A 127.4(4) 4_565 3_655 ?
Li6A Li1 Li6A 132.3(4) . 3_655 ?
Li6A Li1 Li6A 132.3(4) 4_565 2_665 ?
Li6A Li1 Li6A 127.4(4) . 2_665 ?
Li6A Li1 Li6A 73.7(3) 3_655 2_665 ?
Li6A Li1 P2 161.37(17) 4_565 2_665 ?
Li6A Li1 P2 88.30(17) . 2_665 ?
Li6A Li1 P2 62.22(18) 3_655 2_665 ?
Li6A Li1 P2 63.14(18) 2_665 2_665 ?
Li6A Li1 P2 88.30(17) 4_565 3_655 ?
Li6A Li1 P2 161.37(17) . 3_655 ?
Li6A Li1 P2 63.14(18) 3_655 3_655 ?
Li6A Li1 P2 62.22(18) 2_665 3_655 ?
P2 Li1 P2 109.994(18) 2_665 3_655 ?
Li6A Li1 P2 63.14(18) 4_565 4_565 ?
Li6A Li1 P2 62.22(18) . 4_565 ?
Li6A Li1 P2 88.30(17) 3_655 4_565 ?
Li6A Li1 P2 161.37(17) 2_665 4_565 ?
P2 Li1 P2 104.390(19) 2_665 4_565 ?
P2 Li1 P2 114.18(2) 3_655 4_565 ?
Li6A Li1 P2 62.22(18) 4_565 . ?
Li6A Li1 P2 63.14(18) . . ?
Li6A Li1 P2 161.37(17) 3_655 . ?
Li6A Li1 P2 88.30(17) 2_665 . ?
P2 Li1 P2 114.18(2) 2_665 . ?
P2 Li1 P2 104.390(19) 3_655 . ?
P2 Li1 P2 109.994(18) 4_565 . ?
Li6A Li1 Li4 116.31(18) 4_565 22 ?
Li6A Li1 Li4 63.69(18) . 22 ?
Li6A Li1 Li4 116.31(18) 3_655 22 ?
Li6A Li1 Li4 63.69(18) 2_665 22 ?
P2 Li1 Li4 57.088(10) 2_665 22 ?
P2 Li1 Li4 122.912(10) 3_655 22 ?
P2 Li1 Li4 122.912(10) 4_565 22 ?
P2 Li1 Li4 57.088(10) . 22 ?
Li6A Li1 Li4 63.69(18) 4_565 21_554 ?
Li6A Li1 Li4 116.31(18) . 21_554 ?
Li6A Li1 Li4 63.69(18) 3_655 21_554 ?
Li6A Li1 Li4 116.31(18) 2_665 21_554 ?
P2 Li1 Li4 122.912(10) 2_665 21_554 ?
P2 Li1 Li4 57.088(10) 3_655 21_554 ?
P2 Li1 Li4 57.088(10) 4_565 21_554 ?
P2 Li1 Li4 122.912(10) . 21_554 ?
Li4 Li1 Li4 180.0 22 21_554 ?
Li6A Li1 Ga2 66.15(18) 4_565 . ?
Li6A Li1 Ga2 113.85(18) . . ?
Li6A Li1 Ga2 113.85(18) 3_655 . ?
Li6A Li1 Ga2 66.15(18) 2_665 . ?
P2 Li1 Ga2 127.805(10) 2_665 . ?
P2 Li1 Ga2 52.195(10) 3_655 . ?
P2 Li1 Ga2 127.805(10) 4_565 . ?
P2 Li1 Ga2 52.195(10) . . ?
Li4 Li1 Ga2 90.0 22 . ?
Li4 Li1 Ga2 90.0 21_554 . ?
Li6A Li1 Li2 143.14(17) 4_565 2_665 ?
Li6A Li1 Li2 143.14(17) . 2_665 ?
Li6A Li1 Li2 36.86(17) 3_655 2_665 ?
Li6A Li1 Li2 36.86(17) 2_665 2_665 ?
P2 Li1 Li2 54.997(9) 2_665 2_665 ?
P2 Li1 Li2 54.997(9) 3_655 2_665 ?
P2 Li1 Li2 125.003(9) 4_565 2_665 ?
P2 Li1 Li2 125.003(9) . 2_665 ?
Li4 Li1 Li2 90.0 22 2_665 ?
Li4 Li1 Li2 90.0 21_554 2_665 ?
Ga2 Li1 Li2 90.0 . 2_665 ?
Li6A Li2 Li6A 109.3(2) . 19_554 ?
Li6A Li2 Li6A 109.8(4) . 4_565 ?
Li6A Li2 Li6A 109.3(2) 19_554 4_565 ?
Li6A Li2 Li6A 109.3(2) . 18 ?
Li6A Li2 Li6A 109.8(4) 19_554 18 ?
Li6A Li2 Li6A 109.3(2) 4_565 18 ?
Li6A Li2 P2 179.2(2) . 19_554 ?
Li6A Li2 P2 71.1(2) 19_554 19_554 ?
Li6A Li2 P2 70.6(2) 4_565 19_554 ?
Li6A Li2 P2 69.9(2) 18 19_554 ?
Li6A Li2 P2 69.9(2) . 4_565 ?
Li6A Li2 P2 179.2(2) 19_554 4_565 ?
Li6A Li2 P2 71.1(2) 4_565 4_565 ?
Li6A Li2 P2 70.6(2) 18 4_565 ?
P2 Li2 P2 109.692(8) 19_554 4_565 ?
Li6A Li2 P2 70.6(2) . 18 ?
Li6A Li2 P2 69.9(2) 19_554 18 ?
Li6A Li2 P2 179.2(2) 4_565 18 ?
Li6A Li2 P2 71.1(2) 18 18 ?
P2 Li2 P2 109.031(15) 19_554 18 ?
P2 Li2 P2 109.692(8) 4_565 18 ?
Li6A Li2 P2 71.1(2) . . ?
Li6A Li2 P2 70.6(2) 19_554 . ?
Li6A Li2 P2 69.9(2) 4_565 . ?
Li6A Li2 P2 179.2(2) 18 . ?
P2 Li2 P2 109.691(8) 19_554 . ?
P2 Li2 P2 109.033(15) 4_565 . ?
P2 Li2 P2 109.691(8) 18 . ?
Li6A Li2 Li6B 14.2(3) . 23 ?
Li6A Li2 Li6B 102.8(4) 19_554 23 ?
Li6A Li2 Li6B 124.0(3) 4_565 23 ?
Li6A Li2 Li6B 100.9(4) 18 23 ?
P2 Li2 Li6B 165.3(3) 19_554 23 ?
P2 Li2 Li6B 76.5(3) 4_565 23 ?
P2 Li2 Li6B 56.4(3) 18 23 ?
P2 Li2 Li6B 79.6(2) . 23 ?
Li6A Li2 Li6B 124.0(3) . 24_554 ?
Li6A Li2 Li6B 100.9(4) 19_554 24_554 ?
Li6A Li2 Li6B 14.2(3) 4_565 24_554 ?
Li6A Li2 Li6B 102.8(4) 18 24_554 ?
P2 Li2 Li6B 56.4(3) 19_554 24_554 ?
P2 Li2 Li6B 79.6(2) 4_565 24_554 ?
P2 Li2 Li6B 165.3(3) 18 24_554 ?
P2 Li2 Li6B 76.5(3) . 24_554 ?
Li6B Li2 Li6B 138.2(5) 23 24_554 ?
Li6A Li2 Li6B 102.8(4) . 6_565 ?
Li6A Li2 Li6B 124.0(3) 19_554 6_565 ?
Li6A Li2 Li6B 100.9(4) 4_565 6_565 ?
Li6A Li2 Li6B 14.2(3) 18 6_565 ?
P2 Li2 Li6B 76.5(3) 19_554 6_565 ?
P2 Li2 Li6B 56.4(3) 4_565 6_565 ?
P2 Li2 Li6B 79.6(2) 18 6_565 ?
P2 Li2 Li6B 165.3(3) . 6_565 ?
Li6B Li2 Li6B 97.33(18) 23 6_565 ?
Li6B Li2 Li6B 97.33(18) 24_554 6_565 ?
Li6A Li2 Li6B 100.9(4) . 5 ?
Li6A Li2 Li6B 14.2(3) 19_554 5 ?
Li6A Li2 Li6B 102.8(4) 4_565 5 ?
Li6A Li2 Li6B 124.0(3) 18 5 ?
P2 Li2 Li6B 79.6(2) 19_554 5 ?
P2 Li2 Li6B 165.3(3) 4_565 5 ?
P2 Li2 Li6B 76.5(3) 18 5 ?
P2 Li2 Li6B 56.4(3) . 5 ?
Li6B Li2 Li6B 97.33(18) 23 5 ?
Li6B Li2 Li6B 97.33(18) 24_554 5 ?
Li6B Li2 Li6B 138.2(5) 6_565 5 ?
Li6B Li3 Li6B 108.9(6) 9 5 ?
Li6B Li3 Li6B 108.9(6) 9 . ?
Li6B Li3 Li6B 108.9(6) 5 . ?
Li6B Li3 Li7 110.1(6) 9 . ?
Li6B Li3 Li7 110.1(6) 5 . ?
Li6B Li3 Li7 110.1(6) . . ?
Li6B Li3 P2 177.7(9) 9 . ?
Li6B Li3 P2 69.9(5) 5 . ?
Li6B Li3 P2 70.1(5) . . ?
Li7 Li3 P2 72.2(3) . . ?
Li6B Li3 P2 69.9(5) 9 5 ?
Li6B Li3 P2 70.1(5) 5 5 ?
Li6B Li3 P2 177.7(9) . 5 ?
Li7 Li3 P2 72.2(3) . 5 ?
P2 Li3 P2 111.1(3) . 5 ?
Li6B Li3 P2 70.1(5) 9 9 ?
Li6B Li3 P2 177.7(9) 5 9 ?
Li6B Li3 P2 69.9(5) . 9 ?
Li7 Li3 P2 72.2(3) . 9 ?
P2 Li3 P2 111.1(3) . 9 ?
P2 Li3 P2 111.1(3) 5 9 ?
Li6B Li3 P1 69.9(6) 9 . ?
Li6B Li3 P1 69.9(6) 5 . ?
Li6B Li3 P1 69.9(6) . . ?
Li7 Li3 P1 180.0(12) . . ?
P2 Li3 P1 107.8(3) . . ?
P2 Li3 P1 107.8(3) 5 . ?
P2 Li3 P1 107.8(3) 9 . ?
Li6B Li3 Li6A 102.2(6) 9 23_545 ?
Li6B Li3 Li6A 122.9(6) 5 23_545 ?
Li6B Li3 Li6A 14.0(5) . 23_545 ?
Li7 Li3 Li6A 102.1(3) . 23_545 ?
P2 Li3 Li6A 77.21(15) . 23_545 ?
P2 Li3 Li6A 167.0(3) 5 23_545 ?
P2 Li3 Li6A 55.95(14) 9 23_545 ?
P1 Li3 Li6A 77.9(3) . 23_545 ?
Li6B Li3 Li6A 122.9(6) 9 19_554 ?
Li6B Li3 Li6A 14.0(5) 5 19_554 ?
Li6B Li3 Li6A 102.2(6) . 19_554 ?
Li7 Li3 Li6A 102.1(3) . 19_554 ?
P2 Li3 Li6A 55.95(14) . 19_554 ?
P2 Li3 Li6A 77.21(15) 5 19_554 ?
P2 Li3 Li6A 167.0(3) 9 19_554 ?
P1 Li3 Li6A 77.9(3) . 19_554 ?
Li6A Li3 Li6A 115.7(2) 23_545 19_554 ?
Li6B Li3 Li6A 14.0(5) 9 15_455 ?
Li6B Li3 Li6A 102.2(6) 5 15_455 ?
Li6B Li3 Li6A 122.9(6) . 15_455 ?
Li7 Li3 Li6A 102.1(3) . 15_455 ?
P2 Li3 Li6A 167.0(3) . 15_455 ?
P2 Li3 Li6A 55.95(14) 5 15_455 ?
P2 Li3 Li6A 77.21(15) 9 15_455 ?
P1 Li3 Li6A 77.9(3) . 15_455 ?
Li6A Li3 Li6A 115.7(2) 23_545 15_455 ?
Li6A Li3 Li6A 115.7(2) 19_554 15_455 ?
Li6B Li3 Li5 122.8(5) 9 5 ?
Li6B Li3 Li5 58.4(4) 5 5 ?
Li6B Li3 Li5 128.3(5) . 5 ?
Li7 Li3 Li5 51.7(2) . 5 ?
P2 Li3 Li5 58.39(19) . 5 ?
P2 Li3 Li5 53.1(2) 5 5 ?
P2 Li3 Li5 123.8(6) 9 5 ?
P1 Li3 Li5 128.3(2) . 5 ?
Li6A Li3 Li5 132.7(3) 23_545 5 ?
Li6A Li3 Li5 52.4(2) 19_554 5 ?
Li6A Li3 Li5 108.8(3) 15_455 5 ?
P1 Li4 P1 102.7(2) . 4 ?
P1 Li4 P2 109.996(16) . 24_554 ?
P1 Li4 P2 112.587(12) 4 24_554 ?
P1 Li4 P2 112.587(12) . 23_545 ?
P1 Li4 P2 109.996(16) 4 23_545 ?
P2 Li4 P2 108.9(2) 24_554 23_545 ?
P1 Li4 Li5 121.73(18) . 23_545 ?
P1 Li4 Li5 55.95(12) 4 23_545 ?
P2 Li4 Li5 128.22(18) 24_554 23_545 ?
P2 Li4 Li5 54.05(11) 23_545 23_545 ?
P1 Li4 Li5 55.95(12) . 24_554 ?
P1 Li4 Li5 121.73(18) 4 24_554 ?
P2 Li4 Li5 54.05(11) 24_554 24_554 ?
P2 Li4 Li5 128.22(18) 23_545 24_554 ?
Li5 Li4 Li5 176.9(2) 23_545 24_554 ?
P1 Li4 Li6B 58.6(3) . . ?
P1 Li4 Li6B 161.3(3) 4 . ?
P2 Li4 Li6B 78.0(3) 24_554 . ?
P2 Li4 Li6B 79.2(3) 23_545 . ?
Li5 Li4 Li6B 130.5(4) 23_545 . ?
Li5 Li4 Li6B 50.9(4) 24_554 . ?
P1 Li4 Li6B 161.3(3) . 4 ?
P1 Li4 Li6B 58.5(3) 4 4 ?
P2 Li4 Li6B 79.2(3) 24_554 4 ?
P2 Li4 Li6B 78.0(3) 23_545 4 ?
Li5 Li4 Li6B 50.9(4) 23_545 4 ?
Li5 Li4 Li6B 130.5(4) 24_554 4 ?
Li6B Li4 Li6B 140.2(6) . 4 ?
P1 Li4 Li6A 80.77(14) . 23_545 ?
P1 Li4 Li6A 165.88(15) 4 23_545 ?
P2 Li4 Li6A 78.3(2) 24_554 23_545 ?
P2 Li4 Li6A 56.58(17) 23_545 23_545 ?
Li5 Li4 Li6A 110.5(2) 23_545 23_545 ?
Li5 Li4 Li6A 71.7(2) 24_554 23_545 ?
Li6B Li4 Li6A 25.2(3) . 23_545 ?
Li6B Li4 Li6A 117.6(3) 4 23_545 ?
P1 Li4 Li6A 165.88(15) . 24_554 ?
P1 Li4 Li6A 80.77(14) 4 24_554 ?
P2 Li4 Li6A 56.58(17) 24_554 24_554 ?
P2 Li4 Li6A 78.3(2) 23_545 24_554 ?
Li5 Li4 Li6A 71.7(2) 23_545 24_554 ?
Li5 Li4 Li6A 110.5(2) 24_554 24_554 ?
Li6B Li4 Li6A 117.6(3) . 24_554 ?
Li6B Li4 Li6A 25.2(3) 4 24_554 ?
Li6A Li4 Li6A 99.2(3) 23_545 24_554 ?
P1 Li4 Li7 75.8(4) . 16_545 ?
P1 Li4 Li7 75.8(4) 4 16_545 ?
P2 Li4 Li7 167.4(6) 24_554 16_545 ?
P2 Li4 Li7 58.6(6) 23_545 16_545 ?
Li5 Li4 Li7 47.8(2) 23_545 16_545 ?
Li5 Li4 Li7 130.6(3) 24_554 16_545 ?
Li6B Li4 Li7 96.7(4) . 16_545 ?
Li6B Li4 Li7 98.6(4) 4 16_545 ?
Li6A Li4 Li7 92.0(4) 23_545 16_545 ?
Li6A Li4 Li7 118.2(4) 24_554 16_545 ?
P1 Li4 Li7 75.8(4) . 14_554 ?
P1 Li4 Li7 75.8(4) 4 14_554 ?
P2 Li4 Li7 58.6(6) 24_554 14_554 ?
P2 Li4 Li7 167.4(6) 23_545 14_554 ?
Li5 Li4 Li7 130.6(3) 23_545 14_554 ?
Li5 Li4 Li7 47.8(2) 24_554 14_554 ?
Li6B Li4 Li7 98.6(4) . 14_554 ?
Li6B Li4 Li7 96.7(4) 4 14_554 ?
Li6A Li4 Li7 118.2(4) 23_545 14_554 ?
Li6A Li4 Li7 92.0(4) 24_554 14_554 ?
Li7 Li4 Li7 133.9(12) 16_545 14_554 ?
Li7 Li5 Li6B 128.8(6) . 15 ?
Li7 Li5 Li6B 132.4(7) . 22 ?
Li6B Li5 Li6B 74.1(7) 15 22 ?
Li7 Li5 Li6A 119.0(3) . 9 ?
Li6B Li5 Li6A 29.3(4) 15 9 ?
Li6B Li5 Li6A 99.1(5) 22 9 ?
Li7 Li5 P2 68.7(4) . . ?
Li6B Li5 P2 161.5(5) 15 . ?
Li6B Li5 P2 89.2(3) 22 . ?
Li6A Li5 P2 155.0(3) 9 . ?
Li7 Li5 Li6B 78.3(9) . . ?
Li6B Li5 Li6B 122.3(7) 15 . ?
Li6B Li5 Li6B 128.9(6) 22 . ?
Li6A Li5 Li6B 94.5(4) 9 . ?
P2 Li5 Li6B 62.6(4) . . ?
Li7 Li5 P1 87.3(9) . 15 ?
Li6B Li5 P1 64.5(4) 15 15 ?
Li6B Li5 P1 64.5(4) 22 15 ?
Li6A Li5 P1 89.0(3) 9 15 ?
P2 Li5 P1 115.7(2) . 15 ?
Li6B Li5 P1 165.1(4) . 15 ?
Li7 Li5 Li6A 102.1(9) . 23_545 ?
Li6B Li5 Li6A 95.3(4) 15 23_545 ?
Li6B Li5 Li6A 118.1(4) 22 23_545 ?
Li6A Li5 Li6A 69.9(4) 9 23_545 ?
P2 Li5 Li6A 85.4(2) . 23_545 ?
Li6B Li5 Li6A 28.2(4) . 23_545 ?
P1 Li5 Li6A 158.8(3) 15 23_545 ?
Li7 Li5 P2 161.2(9) . 22 ?
Li6B Li5 P2 62.0(4) 15 22 ?
Li6B Li5 P2 62.1(4) 22 22 ?
Li6A Li5 P2 61.4(2) 9 22 ?
P2 Li5 P2 103.31(16) . 22 ?
Li6B Li5 P2 82.9(3) . 22 ?
P1 Li5 P2 111.4(3) 15 22 ?
Li6A Li5 P2 59.6(2) 23_545 22 ?
Li7 Li5 P2 64.7(4) . 9 ?
Li6B Li5 P2 85.6(3) 15 9 ?
Li6B Li5 P2 159.3(4) 22 9 ?
Li6A Li5 P2 60.2(2) 9 9 ?
P2 Li5 P2 110.2(3) . 9 ?
Li6B Li5 P2 59.4(4) . 9 ?
P1 Li5 P2 110.75(16) 15 9 ?
Li6A Li5 P2 58.6(2) 23_545 9 ?
P2 Li5 P2 104.7(2) 22 9 ?
Li7 Li5 Li4 67.3(5) . 22 ?
Li6B Li5 Li4 118.0(4) 15 22 ?
Li6B Li5 Li4 65.1(3) 22 22 ?
Li6A Li5 Li4 145.3(3) 9 22 ?
P2 Li5 Li4 59.22(16) . 22 ?
Li6B Li5 Li4 119.7(4) . 22 ?
P1 Li5 Li4 56.51(14) 15 22 ?
Li6A Li5 Li4 144.6(3) 23_545 22 ?
P2 Li5 Li4 124.3(3) 22 22 ?
P2 Li5 Li4 130.9(3) 9 22 ?
Li7 Li5 Li4 65.4(5) . 14 ?
Li6B Li5 Li4 63.4(3) 15 14 ?
Li6B Li5 Li4 116.1(4) 22 14 ?
Li6A Li5 Li4 63.2(2) 9 14 ?
P2 Li5 Li4 133.3(3) . 14 ?
Li6B Li5 Li4 114.0(4) . 14 ?
P1 Li5 Li4 55.08(9) 15 14 ?
Li6A Li5 Li4 111.5(3) 23_545 14 ?
P2 Li5 Li4 123.0(2) 22 14 ?
P2 Li5 Li4 55.67(15) 9 14 ?
Li4 Li5 Li4 95.0(2) 22 14 ?
Li6B Li6A Li2 145.3(8) 23 . ?
Li6B Li6A Li1 126.4(8) 23 . ?
Li2 Li6A Li1 88.2(3) . . ?
Li6B Li6A Li5 73.5(8) 23 5 ?
Li2 Li6A Li5 92.2(3) . 5 ?
Li1 Li6A Li5 120.8(3) . 5 ?
Li6B Li6A P2 121.0(8) 23 4_565 ?
Li2 Li6A P2 69.7(2) . 4_565 ?
Li1 Li6A P2 61.43(17) . 4_565 ?
Li5 Li6A P2 161.9(4) 5 4_565 ?
Li6B Li6A Li5 72.9(7) 23 23 ?
Li2 Li6A Li5 88.6(3) . 23 ?
Li1 Li6A Li5 119.0(4) . 23 ?
Li5 Li6A Li5 120.2(3) 5 23 ?
P2 Li6A Li5 60.5(3) 4_565 23 ?
Li6B Li6A P2 76.2(7) 23 18 ?
Li2 Li6A P2 69.2(2) . 18 ?
Li1 Li6A P2 157.4(3) . 18 ?
Li5 Li6A P2 61.7(2) 5 18 ?
P2 Li6A P2 108.9(3) 4_565 18 ?
Li5 Li6A P2 63.1(2) 23 18 ?
Li6B Li6A P2 127.0(8) 23 . ?
Li2 Li6A P2 68.8(2) . . ?
Li1 Li6A P2 60.93(16) . . ?
Li5 Li6A P2 64.4(3) 5 . ?
P2 Li6A P2 107.8(2) 4_565 . ?
Li5 Li6A P2 157.4(3) 23 . ?
P2 Li6A P2 107.8(3) 18 . ?
Li6B Li6A Li4 77.2(6) 23 22 ?
Li2 Li6A Li4 126.4(3) . 22 ?
Li1 Li6A Li4 66.72(19) . 22 ?
Li5 Li6A Li4 66.2(3) 5 22 ?
P2 Li6A Li4 125.0(3) 4_565 22 ?
Li5 Li6A Li4 145.0(3) 23 22 ?
P2 Li6A Li4 126.1(3) 18 22 ?
P2 Li6A Li4 57.56(15) . 22 ?
Li6B Li6A Li6A 119.0(7) 23 18 ?
Li2 Li6A Li6A 35.36(11) . 18 ?
Li1 Li6A Li6A 105.2(3) . 18 ?
Li5 Li6A Li6A 108.3(3) 5 18 ?
P2 Li6A Li6A 56.22(19) 4_565 18 ?
Li5 Li6A Li6A 53.3(3) 23 18 ?
P2 Li6A Li6A 56.4(3) 18 18 ?
P2 Li6A Li6A 104.2(2) . 18 ?
Li4 Li6A Li6A 161.7(3) 22 18 ?
Li6B Li6A Li6A 121.9(10) 23 19_554 ?
Li2 Li6A Li6A 35.36(11) . 19_554 ?
Li1 Li6A Li6A 105.2(3) . 19_554 ?
Li5 Li6A Li6A 56.8(3) 5 19_554 ?
P2 Li6A Li6A 105.1(2) 4_565 19_554 ?
Li5 Li6A Li6A 106.2(3) 23 19_554 ?
P2 Li6A Li6A 55.6(3) 18 19_554 ?
P2 Li6A Li6A 55.92(18) . 19_554 ?
Li4 Li6A Li6A 104.9(3) 22 19_554 ?
Li6A Li6A Li6A 60.2(3) 18 19_554 ?
Li6B Li6A Li6A 177.4(10) 23 4_565 ?
Li2 Li6A Li6A 35.1(2) . 4_565 ?
Li1 Li6A Li6A 53.14(17) . 4_565 ?
Li5 Li6A Li6A 109.0(4) 5 4_565 ?
P2 Li6A Li6A 56.5(2) 4_565 4_565 ?
Li5 Li6A Li6A 105.0(4) 23 4_565 ?
P2 Li6A Li6A 104.29(16) 18 4_565 ?
P2 Li6A Li6A 55.3(2) . 4_565 ?
Li4 Li6A Li6A 104.3(3) 22 4_565 ?
Li6A Li6A Li6A 59.89(13) 18 4_565 ?
Li6A Li6A Li6A 59.89(13) 19_554 4_565 ?
Li6A Li6B Li3 145.4(12) 23_545 . ?
Li6A Li6B Li5 77.2(9) 23_545 16_545 ?
Li3 Li6B Li5 88.5(7) . 16_545 ?
Li6A Li6B Li5 126.1(9) 23_545 24_554 ?
Li3 Li6B Li5 88.5(7) . 24_554 ?
Li5 Li6B Li5 115.9(6) 16_545 24_554 ?
Li6A Li6B Li5 79.0(7) 23_545 . ?
Li3 Li6B Li5 84.0(7) . . ?
Li5 Li6B Li5 124.8(7) 16_545 . ?
Li5 Li6B Li5 118.4(6) 24_554 . ?
Li6A Li6B P2 76.1(8) 23_545 9 ?
Li3 Li6B P2 69.3(5) . 9 ?
Li5 Li6B P2 62.2(4) 16_545 9 ?
Li5 Li6B P2 157.6(6) 24_554 9 ?
Li5 Li6B P2 64.0(3) . 9 ?
Li6A Li6B P2 123.1(9) 23_545 . ?
Li3 Li6B P2 69.2(5) . . ?
Li5 Li6B P2 157.5(6) 16_545 . ?
Li5 Li6B P2 62.1(4) 24_554 . ?
Li5 Li6B P2 58.1(3) . . ?
P2 Li6B P2 110.3(4) 9 . ?
Li6A Li6B P1 124.4(9) 23_545 . ?
Li3 Li6B P1 70.4(6) . . ?
Li5 Li6B P1 59.5(3) 16_545 . ?
Li5 Li6B P1 59.5(3) 24_554 . ?
Li5 Li6B P1 154.1(6) . . ?
P2 Li6B P1 107.8(5) 9 . ?
P2 Li6B P1 107.6(5) . . ?
Li6A Li6B Li4 77.7(7) 23_545 . ?
Li3 Li6B Li4 125.4(7) . . ?
Li5 Li6B Li4 66.7(3) 16_545 . ?
Li5 Li6B Li4 64.0(4) 24_554 . ?
Li5 Li6B Li4 150.3(6) . . ?
P2 Li6B Li4 126.3(6) 9 . ?
P2 Li6B Li4 123.3(6) . . ?
P1 Li6B Li4 55.0(3) . . ?
Li6A Li6B Li2 20.5(5) 23_545 9 ?
Li3 Li6B Li2 124.9(7) . 9 ?
Li5 Li6B Li2 70.7(4) 16_545 9 ?
Li5 Li6B Li2 146.7(6) 24_554 9 ?
Li5 Li6B Li2 69.7(4) . 9 ?
P2 Li6B Li2 55.7(3) 9 9 ?
P2 Li6B Li2 124.4(4) . 9 ?
P1 Li6B Li2 127.9(5) . 9 ?
Li4 Li6B Li2 93.0(4) . 9 ?
Li6A Li6B Li6B 178.5(14) 23_545 5 ?
Li3 Li6B Li6B 35.6(3) . 5 ?
Li5 Li6B Li6B 104.2(5) 16_545 5 ?
Li5 Li6B Li6B 52.9(5) 24_554 5 ?
Li5 Li6B Li6B 100.5(4) . 5 ?
P2 Li6B Li6B 104.9(4) 9 5 ?
P2 Li6B Li6B 55.6(5) . 5 ?
P1 Li6B Li6B 56.4(2) . 5 ?
Li4 Li6B Li6B 102.5(4) . 5 ?
Li2 Li6B Li6B 160.3(6) 9 5 ?
Li6A Li6B Li6B 121.4(13) 23_545 9 ?
Li3 Li6B Li6B 35.6(3) . 9 ?
Li5 Li6B Li6B 53.0(5) 16_545 9 ?
Li5 Li6B Li6B 104.2(5) 24_554 9 ?
Li5 Li6B Li6B 103.7(4) . 9 ?
P2 Li6B Li6B 55.7(5) 9 9 ?
P2 Li6B Li6B 104.8(4) . 9 ?
P1 Li6B Li6B 56.4(2) . 9 ?
Li4 Li6B Li6B 104.0(3) . 9 ?
Li2 Li6B Li6B 104.8(8) 9 9 ?
Li6B Li6B Li6B 60.0 5 9 ?
Li3 Li7 Li5 87.5(9) . 9 ?
Li3 Li7 Li5 87.5(9) . 5 ?
Li5 Li7 Li5 119.81(13) 9 5 ?
Li3 Li7 Li5 87.5(9) . . ?
Li5 Li7 Li5 119.81(13) 9 . ?
Li5 Li7 Li5 119.81(13) 5 . ?
Li3 Li7 P2 65.4(7) . . ?
Li5 Li7 P2 152.7(15) 9 . ?
Li5 Li7 P2 64.9(3) 5 . ?
Li5 Li7 P2 58.8(3) . . ?
Li3 Li7 P2 65.4(7) . 9 ?
Li5 Li7 P2 58.8(3) 9 9 ?
Li5 Li7 P2 152.7(15) 5 9 ?
Li5 Li7 P2 64.9(3) . 9 ?
P2 Li7 P2 103.9(8) . 9 ?
Li3 Li7 P2 65.4(7) . 5 ?
Li5 Li7 P2 64.9(3) 9 5 ?
Li5 Li7 P2 58.8(3) 5 5 ?
Li5 Li7 P2 152.7(15) . 5 ?
P2 Li7 P2 103.9(8) . 5 ?
P2 Li7 P2 103.9(8) 9 5 ?
Li3 Li7 Li4 121.7(6) . 22 ?
Li5 Li7 Li4 150.8(15) 9 22 ?
Li5 Li7 Li4 67.7(3) 5 22 ?
Li5 Li7 Li4 64.9(4) . 22 ?
P2 Li7 Li4 56.32(14) . 22 ?
P2 Li7 Li4 128.67(17) 9 22 ?
P2 Li7 Li4 125.88(16) 5 22 ?
Li3 Li7 Li4 121.7(6) . 14 ?
Li5 Li7 Li4 64.9(4) 9 14 ?
Li5 Li7 Li4 150.8(15) 5 14 ?
Li5 Li7 Li4 67.7(3) . 14 ?
P2 Li7 Li4 125.88(16) . 14 ?
P2 Li7 Li4 56.32(14) 9 14 ?
P2 Li7 Li4 128.67(17) 5 14 ?
Li4 Li7 Li4 95.0(8) 22 14 ?
Li3 Li7 Li4 121.7(6) . 18 ?
Li5 Li7 Li4 67.7(3) 9 18 ?
Li5 Li7 Li4 64.9(4) 5 18 ?
Li5 Li7 Li4 150.8(15) . 18 ?
P2 Li7 Li4 128.67(17) . 18 ?
P2 Li7 Li4 125.88(16) 9 18 ?
P2 Li7 Li4 56.32(14) 5 18 ?
Li4 Li7 Li4 95.0(8) 22 18 ?
Li4 Li7 Li4 95.0(8) 14 18 ?
Li3 Li7 Li6B 33.7(4) . 9 ?
Li5 Li7 Li6B 53.9(6) 9 9 ?
Li5 Li7 Li6B 102.2(10) 5 9 ?
Li5 Li7 Li6B 105.6(10) . 9 ?
P2 Li7 Li6B 99.1(10) . 9 ?
P2 Li7 Li6B 53.3(5) 9 9 ?
P2 Li7 Li6B 53.2(6) 5 9 ?
Li4 Li7 Li6B 155.4(10) 22 9 ?
Li4 Li7 Li6B 102.3(4) 14 9 ?
Li4 Li7 Li6B 100.9(4) 18 9 ?
Li3 Li7 Li6B 33.7(4) . 5 ?
Li5 Li7 Li6B 105.6(10) 9 5 ?
Li5 Li7 Li6B 53.9(6) 5 5 ?
Li5 Li7 Li6B 102.2(9) . 5 ?
P2 Li7 Li6B 53.2(6) . 5 ?
P2 Li7 Li6B 99.1(10) 9 5 ?
P2 Li7 Li6B 53.3(5) 5 5 ?
Li4 Li7 Li6B 100.9(4) 22 5 ?
Li4 Li7 Li6B 155.4(10) 14 5 ?
Li4 Li7 Li6B 102.3(4) 18 5 ?
Li6B Li7 Li6B 57.4(7) 9 5 ?

loop_
_geom_bond_atom_site_label_1
_geom_bond_atom_site_label_2
_geom_bond_distance
_geom_bond_site_symmetry_2
_geom_bond_publ_flag
Ga1 P1 2.4415(11) . ?
Ga1 P1 2.4415(11) 2 ?
Ga1 P1 2.4415(11) 4 ?
Ga1 P1 2.4415(11) 3 ?
Ga1 Li4 3.003(6) . ?
Ga1 Li4 3.003(6) 10 ?
Ga1 Li4 3.003(6) 2 ?
Ga1 Li4 3.003(6) 5 ?
Ga1 Li4 3.003(6) 6 ?
Ga1 Li4 3.003(6) 9 ?
Ga1 Li7 3.25(3) 13_444 ?
Ga1 Li7 3.25(3) 16_545 ?
Ga2 P2 2.4591(4) 24_554 ?
Ga2 P2 2.4591(4) 22 ?
Ga2 P2 2.4591(4) 3_655 ?
Ga2 P2 2.4591(4) . ?
Ga2 Li6B 2.966(14) . ?
Ga2 Li6B 2.966(14) 22 ?
Ga2 Li6B 2.966(14) 24_554 ?
Ga2 Li6B 2.966(14) 3_655 ?
Ga2 Li1 2.96640(15) . ?
Ga2 Li1 2.96640(15) 21_544 ?
Ga2 Li6A 2.979(8) 2_665 ?
Ga2 Li6A 2.979(8) 21_544 ?
P1 Li5 2.535(6) 24_554 ?
P1 Li5 2.535(6) 20_455 ?
P1 Li5 2.535(6) 16_545 ?
P1 Li4 2.552(4) . ?
P1 Li4 2.552(4) 5 ?
P1 Li4 2.552(4) 9 ?
P1 Li6B 2.657(12) 9 ?
P1 Li6B 2.657(12) 5 ?
P1 Li6B 2.657(12) . ?
P1 Li3 2.664(15) . ?
P2 Li5 2.492(5) . ?
P2 Li1 2.5627(4) . ?
P2 Li2 2.5779(5) . ?
P2 Li6A 2.582(8) 4_565 ?
P2 Li3 2.591(5) . ?
P2 Li6A 2.600(7) 19_554 ?
P2 Li6B 2.601(15) 5 ?
P2 Li6B 2.605(15) . ?
P2 Li5 2.606(7) 24_554 ?
P2 Li6A 2.616(7) . ?
P2 Li4 2.644(3) 22 ?
Li1 Li6A 2.429(7) 4_565 ?
Li1 Li6A 2.429(7) . ?
Li1 Li6A 2.429(7) 3_655 ?
Li1 Li6A 2.429(7) 2_665 ?
Li1 P2 2.5626(4) 2_665 ?
Li1 P2 2.5626(4) 3_655 ?
Li1 P2 2.5626(4) 4_565 ?
Li1 Li4 2.930(6) 22 ?
Li1 Li4 2.930(6) 21_554 ?
Li1 Li2 2.96640(14) 2_665 ?
Li2 Li6A 1.780(7) . ?
Li2 Li6A 1.780(7) 19_554 ?
Li2 Li6A 1.780(7) 4_565 ?
Li2 Li6A 1.780(7) 18 ?
Li2 P2 2.5779(5) 19_554 ?
Li2 P2 2.5779(5) 4_565 ?
Li2 P2 2.5779(5) 18 ?
Li2 Li6B 2.892(15) 23 ?
Li2 Li6B 2.892(15) 24_554 ?
Li2 Li6B 2.892(15) 6_565 ?
Li2 Li6B 2.892(15) 5 ?
Li3 Li6B 1.807(13) 9 ?
Li3 Li6B 1.807(13) 5 ?
Li3 Li6B 1.807(13) . ?
Li3 Li7 1.92(4) . ?
Li3 P2 2.591(5) 5 ?
Li3 P2 2.591(5) 9 ?
Li3 Li6A 2.918(8) 23_545 ?
Li3 Li6A 2.918(8) 19_554 ?
Li3 Li6A 2.918(8) 15_455 ?
Li3 Li5 2.943(17) 5 ?
Li4 P1 2.552(4) 4 ?
Li4 P2 2.644(3) 24_554 ?
Li4 P2 2.644(3) 23_545 ?
Li4 Li5 2.828(6) 23_545 ?
Li4 Li5 2.828(6) 24_554 ?
Li4 Li6B 2.854(12) . ?
Li4 Li6B 2.854(12) 4 ?
Li4 Li6A 2.859(8) 23_545 ?
Li4 Li6A 2.859(8) 24_554 ?
Li4 Li7 2.881(18) 16_545 ?
Li4 Li7 2.881(18) 14_554 ?
Li5 Li7 2.313(8) . ?
Li5 Li6B 2.438(16) 15 ?
Li5 Li6B 2.440(18) 22 ?
Li5 Li6A 2.479(10) 9 ?
Li5 Li6B 2.521(14) . ?
Li5 P1 2.535(6) 15 ?
Li5 Li6A 2.589(10) 23_545 ?
Li5 P2 2.606(7) 22 ?
Li5 P2 2.717(7) 9 ?
Li5 Li4 2.828(6) 22 ?
Li5 Li4 2.932(5) 14 ?
Li6A Li6B 1.245(16) 23 ?
Li6A Li5 2.479(10) 5 ?
Li6A P2 2.582(8) 4_565 ?
Li6A Li5 2.589(10) 23 ?
Li6A P2 2.600(7) 18 ?
Li6A Li4 2.859(9) 22 ?
Li6A Li6A 2.904(13) 18 ?
Li6A Li6A 2.904(13) 19_554 ?
Li6A Li6A 2.914(14) 4_565 ?
Li6B Li6A 1.245(16) 23_545 ?
Li6B Li5 2.438(16) 16_545 ?
Li6B Li5 2.440(18) 24_554 ?
Li6B P2 2.601(15) 9 ?
Li6B Li2 2.892(15) 9 ?
Li6B Li6B 2.94(2) 5 ?
Li6B Li6B 2.94(2) 9 ?
Li7 Li5 2.313(8) 9 ?
Li7 Li5 2.313(8) 5 ?
Li7 P2 2.714(14) 9 ?
Li7 P2 2.714(14) 5 ?
Li7 Li4 2.881(18) 22 ?
Li7 Li4 2.881(18) 14 ?
Li7 Li4 2.881(18) 18 ?
Li7 Li6B 3.06(3) 9 ?
Li7 Li6B 3.06(3) 5 ?
